data_4084115
loop_
_publ_author_name
'Oberhauser, Werner'
'Manca, Gabriele'
'Ienco, Andrea'
'Strabler, Christof'
'Prock, Johannes'
'Weninger, Alexander'
'Gutmann, Rene'
'Br\"uggeller, Peter'

_publ_section_title
;
 Linear \a-Olefins Obtained with Palladium(II) Complexes Bearing a
 Partially Oxidized Tetraphosphane
;
_journal_issue 15
_journal_name_full Organometallics
_journal_page_first 4067
_journal_paper_doi 10.1021/om500573q
_journal_volume 33
_journal_year 2014
_chemical_formula_moiety 'C54 H50 Cl2 P4 Pd2 S2'
_chemical_formula_sum 'C54 H50 Cl2 P4 Pd2 S2'
_chemical_formula_weight 1170.66
_chemical_name_systematic '[Pd2Cl2(Me)2(1,3-trans-dppcbS2)]'
_space_group_IT_number 2
_symmetry_cell_setting triclinic
_symmetry_space_group_name_Hall '-P 1'
_symmetry_space_group_name_H-M 'P -1'
_atom_sites_solution_hydrogens geom
_atom_sites_solution_primary direct
_atom_sites_solution_secondary difmap
_audit_creation_method SHELXL-97
_cell_angle_alpha 73.752(1)
_cell_angle_beta 81.623(2)
_cell_angle_gamma 74.561(2)
_cell_formula_units_Z 4
_cell_length_a 12.9989(4)
_cell_length_b 16.7551(5)
_cell_length_c 26.836(1)
_cell_measurement_reflns_used 48680
_cell_measurement_temperature 243(2)
_cell_measurement_theta_max 25.498
_cell_measurement_theta_min 0.998
_cell_volume 5392.9(3)
_computing_cell_refinement 'Denzo and Scalepack'
_computing_data_collection 'Kappa CCD'
_computing_data_reduction 'Denzo and Scalepack'
_computing_molecular_graphics 'SHELXTL-NT V6.1'
_computing_publication_material 'SHELXTL-NT V6.1'
_computing_structure_refinement 'SHELXL-97 (Sheldrick, 1997)'
_computing_structure_solution 'SHELXS-97 (Sheldrick, 1990)'
_diffrn_ambient_temperature 243(2)
_diffrn_measured_fraction_theta_full 1.00
_diffrn_measurement_device_type 'Kappa CCD'
_diffrn_measurement_method 'phi- and omega-scans'
_diffrn_radiation_monochromator graphite
_diffrn_radiation_source 'fine-focus sealed tube'
_diffrn_radiation_type MoK\a
_diffrn_radiation_wavelength 0.71073
_diffrn_reflns_av_R_equivalents 0.0328
_diffrn_reflns_av_sigmaI/netI 0.0845
_diffrn_reflns_limit_h_max 15
_diffrn_reflns_limit_h_min -15
_diffrn_reflns_limit_k_max 20
_diffrn_reflns_limit_k_min -20
_diffrn_reflns_limit_l_max 32
_diffrn_reflns_limit_l_min -32
_diffrn_reflns_number 22591
_diffrn_reflns_theta_full 25.50
_diffrn_reflns_theta_max 25.50
_diffrn_reflns_theta_min 1.59
_diffrn_standards_decay_% 0
_diffrn_standards_interval_time 120
_diffrn_standards_number 3
_exptl_absorpt_coefficient_mu 0.996
_exptl_absorpt_correction_T_max 0.970
_exptl_absorpt_correction_T_min 0.960
_exptl_absorpt_correction_type multi-scan
_exptl_absorpt_process_details 'Otwinowski et al, 1997'
_exptl_crystal_colour 'light brown'
_exptl_crystal_density_diffrn 1.442
_exptl_crystal_density_method 'not measured'
_exptl_crystal_description needle
_exptl_crystal_F_000 2368
_exptl_crystal_size_max 0.10
_exptl_crystal_size_mid 0.030
_exptl_crystal_size_min 0.030
_refine_diff_density_max 0.710
_refine_diff_density_min -0.400
_refine_diff_density_rms 0.080
_refine_ls_extinction_method none
_refine_ls_goodness_of_fit_ref 0.998
_refine_ls_hydrogen_treatment constr
_refine_ls_matrix_type full
_refine_ls_number_parameters 1157
_refine_ls_number_reflns 12128
_refine_ls_number_restraints 0
_refine_ls_restrained_S_all 0.998
_refine_ls_R_factor_all 0.0469
_refine_ls_R_factor_gt 0.0426
_refine_ls_shift/su_max 0.001
_refine_ls_shift/su_mean 0.000
_refine_ls_structure_factor_coef Fsqd
_refine_ls_weighting_details 'calc w=1/[\s^2^(Fo^2^)+(0.0479P)^2^+0.0000P] where P=(Fo^2^+2Fc^2^)/3'
_refine_ls_weighting_scheme calc
_refine_ls_wR_factor_gt 0.0949
_refine_ls_wR_factor_ref 0.1056
_reflns_number_gt 10128
_reflns_number_total 20080
_reflns_threshold_expression >2sigma(I)
_cod_data_source_file om500573q_si_002.cif
_cod_data_source_block 4
_cod_depositor_comments 'Adding full bibliography for 4084113--4084116.cif.'
_cod_database_code 4084115
_diffrn_measured_fraction 0.998

loop_
_symmetry_equiv_pos_as_xyz
'x, y, z'
'-x, -y, -z'

loop_
_atom_site_label
_atom_site_type_symbol
_atom_site_fract_x
_atom_site_fract_y
_atom_site_fract_z
_atom_site_U_iso_or_equiv
_atom_site_adp_type
_atom_site_occupancy
_atom_site_symmetry_multiplicity
_atom_site_calc_flag
_atom_site_refinement_flags
Pd1 Pd 0.43402(4) 0.44395(3) 0.11267(2) 0.03407(16) Uani 1 1 d .
Pd2 Pd 0.88424(4) 0.06386(4) 0.14467(2) 0.03397(16) Uani 1 1 d .
Pd3 Pd 0.54036(4) 0.88697(4) 0.36573(2) 0.03919(17) Uani 1 1 d .
Pd4 Pd 0.98022(4) 0.50763(3) 0.35306(2) 0.03311(16) Uani 1 1 d .
S1 S 0.61072(15) 0.42654(12) 0.14314(7) 0.0400(5) Uani 1 1 d .
S2 S 0.72212(14) 0.01618(12) 0.18744(7) 0.0368(5) Uani 1 1 d .
S3 S 0.70224(15) 0.93623(13) 0.32734(8) 0.0443(5) Uani 1 1 d .
S4 S 0.80883(16) 0.53441(12) 0.31666(8) 0.0447(5) Uani 1 1 d .
Cl1 Cl 0.44415(17) 0.58831(13) 0.08412(9) 0.0581(6) Uani 1 1 d .
Cl2 Cl 0.98362(17) -0.07152(14) 0.18697(8) 0.0621(6) Uani 1 1 d .
Cl3 Cl 0.44297(19) 1.02992(14) 0.34092(10) 0.0712(7) Uani 1 1 d .
Cl4 Cl 0.96449(17) 0.36415(12) 0.38021(8) 0.0519(6) Uani 1 1 d .
P1 P 0.39953(14) 0.31431(12) 0.13437(7) 0.0329(5) Uani 1 1 d .
P2 P 0.62010(15) 0.31727(12) 0.19553(7) 0.0340(5) Uani 1 1 d .
P3 P 0.80724(14) 0.18885(12) 0.09466(7) 0.0304(5) Uani 1 1 d .
P4 P 0.61886(14) 0.06135(11) 0.13293(7) 0.0283(4) Uani 1 1 d .
P5 P 0.61039(14) 0.74794(12) 0.38542(7) 0.0308(5) Uani 1 1 d .
P6 P 0.80418(15) 0.86149(12) 0.37861(7) 0.0339(5) Uani 1 1 d .
P7 P 1.01723(14) 0.63553(12) 0.33649(7) 0.0303(5) Uani 1 1 d .
P8 P 0.79825(14) 0.65035(12) 0.26938(7) 0.0320(5) Uani 1 1 d .
C1 C 0.5127(5) 0.2172(4) 0.1543(3) 0.0286(17) Uani 1 1 d .
H1A H 0.4868 0.1729 0.1824 0.034 Uiso 1 1 calc R
C2 C 0.6185(5) 0.2307(4) 0.1679(3) 0.0272(17) Uani 1 1 d .
H2A H 0.6551 0.1765 0.1912 0.033 Uiso 1 1 calc R
C3 C 0.6642(5) 0.2298(4) 0.1111(2) 0.0259(16) Uani 1 1 d .
H3A H 0.6412 0.2882 0.0885 0.031 Uiso 1 1 calc R
C4 C 0.5780(5) 0.1778(4) 0.1110(3) 0.0273(17) Uani 1 1 d .
H4A H 0.5418 0.1976 0.0782 0.033 Uiso 1 1 calc R
C5 C 0.2886(6) 0.4860(5) 0.0807(4) 0.059(2) Uani 1 1 d .
H5A H 0.2492 0.4415 0.0926 0.089 Uiso 1 1 calc R
H5B H 0.3001 0.4993 0.0430 0.089 Uiso 1 1 calc R
H5C H 0.2480 0.5369 0.0913 0.089 Uiso 1 1 calc R
C6 C 1.0289(5) 0.0904(5) 0.1160(3) 0.054(2) Uani 1 1 d .
H6A H 1.0205 0.1348 0.0837 0.081 Uiso 1 1 calc R
H6B H 1.0787 0.0391 0.1096 0.081 Uiso 1 1 calc R
H6C H 1.0563 0.1098 0.1411 0.081 Uiso 1 1 calc R
C7 C 0.7510(5) 0.7130(4) 0.3626(2) 0.0278(17) Uani 1 1 d .
H7A H 0.7717 0.6503 0.3775 0.033 Uiso 1 1 calc R
C8 C 0.8381(5) 0.7500(4) 0.3763(2) 0.0250(16) Uani 1 1 d .
H8A H 0.8737 0.7119 0.4075 0.030 Uiso 1 1 calc R
C9 C 0.9048(5) 0.7334(4) 0.3247(2) 0.0247(16) Uani 1 1 d .
H9A H 0.9301 0.7844 0.3038 0.030 Uiso 1 1 calc R
C10 C 0.7974(5) 0.7289(4) 0.3050(3) 0.0303(17) Uani 1 1 d .
H10A H 0.7611 0.7866 0.2853 0.036 Uiso 1 1 calc R
C17 C 0.3972(6) 0.8574(6) 0.3990(3) 0.065(3) Uani 1 1 d .
H17A H 0.4103 0.7974 0.4175 0.098 Uiso 1 1 calc R
H17B H 0.3494 0.8686 0.3719 0.098 Uiso 1 1 calc R
H17C H 0.3646 0.8923 0.4231 0.098 Uiso 1 1 calc R
C18 C 1.1260(6) 0.4617(5) 0.3820(3) 0.050(2) Uani 1 1 d .
H18A H 1.1654 0.5062 0.3717 0.076 Uiso 1 1 calc R
H18B H 1.1653 0.4133 0.3685 0.076 Uiso 1 1 calc R
H18C H 1.1172 0.4436 0.4197 0.076 Uiso 1 1 calc R
C11 C 0.3484(5) 0.2938(4) 0.0800(3) 0.0337(18) Uani 1 1 d .
C12 C 0.3962(6) 0.3182(5) 0.0305(3) 0.047(2) Uani 1 1 d .
H12 H 0.4586 0.3386 0.0259 0.056 Uiso 1 1 calc R
C13 C 0.3536(7) 0.3130(5) -0.0122(3) 0.057(2) Uani 1 1 d .
H13 H 0.3884 0.3282 -0.0454 0.068 Uiso 1 1 calc R
C14 C 0.2621(8) 0.2862(6) -0.0067(4) 0.076(3) Uani 1 1 d .
H14 H 0.2337 0.2824 -0.0360 0.092 Uiso 1 1 calc R
C15 C 0.2102(7) 0.2642(6) 0.0431(5) 0.077(3) Uani 1 1 d .
H15 H 0.1452 0.2477 0.0467 0.093 Uiso 1 1 calc R
C16 C 0.2529(6) 0.2662(5) 0.0870(3) 0.049(2) Uani 1 1 d .
H16 H 0.2191 0.2497 0.1204 0.058 Uiso 1 1 calc R
C21 C 0.2984(5) 0.2973(5) 0.1888(3) 0.041(2) Uani 1 1 d .
C22 C 0.2363(6) 0.3667(5) 0.2056(3) 0.046(2) Uani 1 1 d .
H22 H 0.2450 0.4220 0.1886 0.055 Uiso 1 1 calc R
C23 C 0.1609(7) 0.3550(6) 0.2474(4) 0.065(3) Uani 1 1 d .
H23 H 0.1179 0.4026 0.2584 0.078 Uiso 1 1 calc R
C24 C 0.1489(8) 0.2757(8) 0.2724(4) 0.076(3) Uani 1 1 d .
H24 H 0.0994 0.2688 0.3016 0.092 Uiso 1 1 calc R
C25 C 0.2067(8) 0.2052(7) 0.2564(4) 0.079(3) Uani 1 1 d .
H25 H 0.1964 0.1505 0.2736 0.095 Uiso 1 1 calc R
C26 C 0.2801(7) 0.2163(5) 0.2144(4) 0.064(3) Uani 1 1 d .
H26 H 0.3193 0.1684 0.2025 0.077 Uiso 1 1 calc R
C31 C 0.7374(6) 0.2834(5) 0.2321(3) 0.0398(19) Uani 1 1 d .
C32 C 0.7730(7) 0.1988(6) 0.2592(4) 0.068(3) Uani 1 1 d .
H32 H 0.7456 0.1562 0.2529 0.082 Uiso 1 1 calc R
C33 C 0.8482(8) 0.1762(6) 0.2951(4) 0.082(3) Uani 1 1 d .
H33 H 0.8730 0.1185 0.3128 0.098 Uiso 1 1 calc R
C34 C 0.8868(8) 0.2394(7) 0.3050(4) 0.083(3) Uani 1 1 d .
H34 H 0.9360 0.2249 0.3304 0.100 Uiso 1 1 calc R
C35 C 0.8535(8) 0.3221(6) 0.2781(4) 0.079(3) Uani 1 1 d .
H35 H 0.8823 0.3643 0.2839 0.095 Uiso 1 1 calc R
C36 C 0.7773(6) 0.3450(5) 0.2422(3) 0.054(2) Uani 1 1 d .
H36 H 0.7528 0.4028 0.2247 0.065 Uiso 1 1 calc R
C41 C 0.5126(6) 0.3186(4) 0.2468(3) 0.0344(18) Uani 1 1 d .
C42 C 0.4940(7) 0.2418(5) 0.2784(3) 0.053(2) Uani 1 1 d .
H42 H 0.5320 0.1896 0.2712 0.063 Uiso 1 1 calc R
C43 C 0.4190(8) 0.2431(6) 0.3205(3) 0.068(3) Uani 1 1 d .
H43 H 0.4067 0.1917 0.3429 0.081 Uiso 1 1 calc R
C44 C 0.3629(7) 0.3199(6) 0.3291(3) 0.059(2) Uani 1 1 d .
H44 H 0.3113 0.3208 0.3575 0.070 Uiso 1 1 calc R
C45 C 0.3794(6) 0.3942(5) 0.2983(3) 0.052(2) Uani 1 1 d .
H45 H 0.3395 0.4462 0.3052 0.062 Uiso 1 1 calc R
C46 C 0.4554(5) 0.3945(5) 0.2563(3) 0.0352(18) Uani 1 1 d .
H46 H 0.4673 0.4465 0.2346 0.042 Uiso 1 1 calc R
C51 C 0.8605(5) 0.2818(5) 0.0887(3) 0.0373(19) Uani 1 1 d .
C52 C 0.9154(6) 0.2850(6) 0.1282(3) 0.055(2) Uani 1 1 d .
H52 H 0.9282 0.2380 0.1574 0.066 Uiso 1 1 calc R
C53 C 0.9515(7) 0.3562(7) 0.1253(4) 0.075(3) Uani 1 1 d .
H53 H 0.9857 0.3590 0.1531 0.090 Uiso 1 1 calc R
C54 C 0.9373(9) 0.4230(7) 0.0819(5) 0.095(4) Uani 1 1 d .
H54 H 0.9651 0.4706 0.0791 0.114 Uiso 1 1 calc R
C55 C 0.8834(9) 0.4210(6) 0.0427(5) 0.088(4) Uani 1 1 d .
H55 H 0.8715 0.4681 0.0136 0.106 Uiso 1 1 calc R
C56 C 0.8467(7) 0.3516(5) 0.0455(3) 0.059(3) Uani 1 1 d .
H56 H 0.8112 0.3505 0.0177 0.071 Uiso 1 1 calc R
C61 C 0.8089(6) 0.1796(5) 0.0283(3) 0.038(2) Uani 1 1 d .
C62 C 0.7344(6) 0.2309(5) -0.0059(3) 0.041(2) Uani 1 1 d .
H62 H 0.6810 0.2751 0.0040 0.049 Uiso 1 1 calc R
C63 C 0.7378(7) 0.2175(5) -0.0547(3) 0.049(2) Uani 1 1 d .
H63 H 0.6857 0.2524 -0.0775 0.059 Uiso 1 1 calc R
C64 C 0.8149(7) 0.1547(5) -0.0705(3) 0.050(2) Uani 1 1 d .
H64 H 0.8173 0.1470 -0.1040 0.060 Uiso 1 1 calc R
C65 C 0.8888(7) 0.1032(5) -0.0366(3) 0.060(2) Uani 1 1 d .
H65 H 0.9417 0.0589 -0.0468 0.071 Uiso 1 1 calc R
C66 C 0.8866(6) 0.1153(5) 0.0120(3) 0.044(2) Uani 1 1 d .
H66 H 0.9385 0.0796 0.0346 0.053 Uiso 1 1 calc R
C71 C 0.6662(6) 0.0175(5) 0.0778(3) 0.0362(19) Uani 1 1 d .
C72 C 0.7459(6) -0.0559(5) 0.0828(3) 0.047(2) Uani 1 1 d .
H72 H 0.7790 -0.0802 0.1143 0.056 Uiso 1 1 calc R
C73 C 0.7781(8) -0.0945(6) 0.0423(4) 0.066(3) Uani 1 1 d .
H73 H 0.8326 -0.1451 0.0463 0.079 Uiso 1 1 calc R
C74 C 0.7316(8) -0.0600(7) -0.0033(4) 0.074(3) Uani 1 1 d .
H74 H 0.7545 -0.0867 -0.0308 0.088 Uiso 1 1 calc R
C75 C 0.6511(7) 0.0140(6) -0.0099(3) 0.056(2) Uani 1 1 d .
H75 H 0.6189 0.0375 -0.0416 0.068 Uiso 1 1 calc R
C76 C 0.6189(6) 0.0526(5) 0.0300(3) 0.041(2) Uani 1 1 d .
H76 H 0.5643 0.1032 0.0256 0.049 Uiso 1 1 calc R
C81 C 0.4924(5) 0.0313(4) 0.1592(3) 0.0334(18) Uani 1 1 d .
C82 C 0.4146(6) 0.0428(5) 0.1264(3) 0.043(2) Uani 1 1 d .
H82 H 0.4262 0.0662 0.0905 0.052 Uiso 1 1 calc R
C83 C 0.3193(6) 0.0201(6) 0.1464(4) 0.067(3) Uani 1 1 d .
H83 H 0.2655 0.0293 0.1241 0.080 Uiso 1 1 calc R
C84 C 0.3028(7) -0.0158(5) 0.1986(3) 0.052(2) Uani 1 1 d .
H84 H 0.2387 -0.0327 0.2119 0.062 Uiso 1 1 calc R
C85 C 0.3792(6) -0.0269(5) 0.2310(3) 0.050(2) Uani 1 1 d .
H85 H 0.3675 -0.0505 0.2669 0.061 Uiso 1 1 calc R
C86 C 0.4743(6) -0.0035(5) 0.2113(3) 0.045(2) Uani 1 1 d .
H86 H 0.5270 -0.0115 0.2339 0.054 Uiso 1 1 calc R
C11A C 0.5397(5) 0.6919(5) 0.3585(3) 0.0377(19) Uani 1 1 d .
C12A C 0.4820(6) 0.7368(6) 0.3168(3) 0.056(2) Uani 1 1 d .
H12A H 0.4819 0.7949 0.3033 0.068 Uiso 1 1 calc R
C13A C 0.4239(7) 0.7019(8) 0.2935(4) 0.075(3) Uani 1 1 d .
H13A H 0.3844 0.7355 0.2650 0.090 Uiso 1 1 calc R
C14A C 0.4248(9) 0.6190(10) 0.3123(5) 0.099(4) Uani 1 1 d .
H14A H 0.3843 0.5945 0.2970 0.119 Uiso 1 1 calc R
C15A C 0.4829(9) 0.5688(7) 0.3531(5) 0.094(4) Uani 1 1 d .
H15A H 0.4844 0.5102 0.3652 0.113 Uiso 1 1 calc R
C16A C 0.5407(7) 0.6068(6) 0.3767(4) 0.071(3) Uani 1 1 d .
H16A H 0.5803 0.5734 0.4052 0.086 Uiso 1 1 calc R
C21A C 0.6178(6) 0.6941(5) 0.4546(3) 0.042(2) Uani 1 1 d .
C22A C 0.5628(6) 0.7386(6) 0.4906(3) 0.050(2) Uani 1 1 d .
H22A H 0.5227 0.7951 0.4792 0.060 Uiso 1 1 calc R
C23A C 0.5670(8) 0.6992(7) 0.5442(3) 0.069(3) Uani 1 1 d .
H23A H 0.5323 0.7297 0.5689 0.083 Uiso 1 1 calc R
C24A C 0.6228(8) 0.6152(7) 0.5601(4) 0.071(3) Uani 1 1 d .
H24A H 0.6226 0.5876 0.5958 0.086 Uiso 1 1 calc R
C25A C 0.6780(8) 0.5715(6) 0.5250(4) 0.070(3) Uani 1 1 d .
H25A H 0.7174 0.5148 0.5363 0.084 Uiso 1 1 calc R
C26A C 0.6758(6) 0.6110(5) 0.4729(3) 0.050(2) Uani 1 1 d .
H26A H 0.7149 0.5807 0.4488 0.060 Uiso 1 1 calc R
C31A C 0.9289(6) 0.8966(5) 0.3645(3) 0.040(2) Uani 1 1 d .
C32A C 0.9570(6) 0.9374(5) 0.3147(3) 0.051(2) Uani 1 1 d .
H32A H 0.9137 0.9453 0.2877 0.062 Uiso 1 1 calc R
C33A C 1.0498(7) 0.9670(6) 0.3042(4) 0.073(3) Uani 1 1 d .
H33A H 1.0683 0.9954 0.2699 0.088 Uiso 1 1 calc R
C34A C 1.1130(8) 0.9563(7) 0.3413(5) 0.080(3) Uani 1 1 d .
H34A H 1.1751 0.9775 0.3333 0.096 Uiso 1 1 calc R
C35A C 1.0875(8) 0.9144(7) 0.3912(5) 0.094(4) Uani 1 1 d .
H35A H 1.1330 0.9057 0.4175 0.113 Uiso 1 1 calc R
C36A C 0.9938(7) 0.8844(6) 0.4034(4) 0.074(3) Uani 1 1 d .
H36A H 0.9755 0.8563 0.4378 0.089 Uiso 1 1 calc R
C41A C 0.7612(5) 0.8644(5) 0.4445(3) 0.0361(19) Uani 1 1 d .
C42A C 0.8089(6) 0.8011(6) 0.4875(3) 0.051(2) Uani 1 1 d .
H42A H 0.8595 0.7523 0.4815 0.061 Uiso 1 1 calc R
C43A C 0.7833(8) 0.8089(7) 0.5381(3) 0.068(3) Uani 1 1 d .
H43A H 0.8169 0.7674 0.5662 0.081 Uiso 1 1 calc R
C44A C 0.7064(9) 0.8802(8) 0.5456(4) 0.080(3) Uani 1 1 d .
H44A H 0.6871 0.8867 0.5796 0.096 Uiso 1 1 calc R
C45A C 0.6577(8) 0.9414(7) 0.5053(5) 0.083(3) Uani 1 1 d .
H45A H 0.6056 0.9891 0.5118 0.099 Uiso 1 1 calc R
C46A C 0.6846(7) 0.9338(6) 0.4546(4) 0.060(2) Uani 1 1 d .
H46A H 0.6505 0.9761 0.4270 0.072 Uiso 1 1 calc R
C51A C 1.0773(6) 0.6469(5) 0.3923(3) 0.0382(19) Uani 1 1 d .
C52A C 1.1602(6) 0.6855(5) 0.3865(3) 0.055(2) Uani 1 1 d .
H52A H 1.1899 0.7082 0.3531 0.066 Uiso 1 1 calc R
C53A C 1.2001(8) 0.6910(7) 0.4304(4) 0.081(3) Uani 1 1 d .
H53A H 1.2581 0.7165 0.4264 0.097 Uiso 1 1 calc R
C54A C 1.1569(8) 0.6602(6) 0.4793(4) 0.069(3) Uani 1 1 d .
H54A H 1.1830 0.6656 0.5088 0.083 Uiso 1 1 calc R
C55A C 1.0734(7) 0.6206(6) 0.4843(3) 0.057(2) Uani 1 1 d .
H55A H 1.0429 0.5984 0.5176 0.069 Uiso 1 1 calc R
C56A C 1.0352(6) 0.6135(5) 0.4417(3) 0.0385(19) Uani 1 1 d .
H56A H 0.9796 0.5855 0.4459 0.046 Uiso 1 1 calc R
C61A C 1.1129(5) 0.6564(5) 0.2806(2) 0.0304(17) Uani 1 1 d .
C62A C 1.1670(5) 0.5919(5) 0.2576(3) 0.0352(19) Uani 1 1 d .
H62A H 1.1523 0.5375 0.2708 0.042 Uiso 1 1 calc R
C63A C 1.2413(6) 0.6035(5) 0.2164(3) 0.044(2) Uani 1 1 d .
H63A H 1.2774 0.5578 0.2017 0.053 Uiso 1 1 calc R
C64A C 1.2626(6) 0.6836(6) 0.1965(3) 0.046(2) Uani 1 1 d .
H64A H 1.3147 0.6924 0.1687 0.055 Uiso 1 1 calc R
C65A C 1.2083(6) 0.7492(5) 0.2172(3) 0.044(2) Uani 1 1 d .
H65A H 1.2217 0.8038 0.2027 0.053 Uiso 1 1 calc R
C66A C 1.1333(5) 0.7376(5) 0.2593(3) 0.0358(19) Uani 1 1 d .
H66A H 1.0965 0.7837 0.2734 0.043 Uiso 1 1 calc R
C71A C 0.9027(6) 0.6547(5) 0.2173(3) 0.0362(18) Uani 1 1 d .
C72A C 0.9248(6) 0.7315(5) 0.1912(3) 0.049(2) Uani 1 1 d .
H72A H 0.8940 0.7807 0.2034 0.059 Uiso 1 1 calc R
C73A C 0.9940(7) 0.7359(7) 0.1459(3) 0.064(3) Uani 1 1 d .
H73A H 1.0113 0.7880 0.1278 0.077 Uiso 1 1 calc R
C74A C 1.0365(7) 0.6639(8) 0.1282(4) 0.073(3) Uani 1 1 d .
H74A H 1.0813 0.6673 0.0972 0.088 Uiso 1 1 calc R
C75A C 1.0147(7) 0.5872(7) 0.1549(4) 0.071(3) Uani 1 1 d .
H75A H 1.0457 0.5380 0.1428 0.086 Uiso 1 1 calc R
C76A C 0.9475(6) 0.5820(6) 0.1996(3) 0.053(2) Uani 1 1 d .
H76A H 0.9320 0.5294 0.2180 0.064 Uiso 1 1 calc R
C81A C 0.6825(5) 0.6853(5) 0.2315(3) 0.0328(18) Uani 1 1 d .
C82A C 0.6443(6) 0.6234(5) 0.2190(3) 0.048(2) Uani 1 1 d .
H82A H 0.6678 0.5657 0.2369 0.058 Uiso 1 1 calc R
C83A C 0.5732(6) 0.6441(6) 0.1813(3) 0.051(2) Uani 1 1 d .
H83A H 0.5500 0.6018 0.1722 0.061 Uiso 1 1 calc R
C84A C 0.5371(6) 0.7314(6) 0.1570(3) 0.054(2) Uani 1 1 d .
H84A H 0.4880 0.7477 0.1314 0.065 Uiso 1 1 calc R
C85A C 0.5712(6) 0.7934(5) 0.1694(3) 0.051(2) Uani 1 1 d .
H85A H 0.5452 0.8514 0.1528 0.061 Uiso 1 1 calc R
C86A C 0.6445(6) 0.7702(5) 0.2067(3) 0.045(2) Uani 1 1 d .
H86A H 0.6684 0.8126 0.2152 0.054 Uiso 1 1 calc R

loop_
_atom_site_aniso_label
_atom_site_aniso_U_11
_atom_site_aniso_U_22
_atom_site_aniso_U_33
_atom_site_aniso_U_23
_atom_site_aniso_U_13
_atom_site_aniso_U_12
Pd1 0.0360(3) 0.0255(3) 0.0384(4) -0.0088(3) -0.0019(3) -0.0031(3)
Pd2 0.0318(3) 0.0338(4) 0.0331(4) -0.0082(3) -0.0073(3) -0.0001(3)
Pd3 0.0335(3) 0.0378(4) 0.0424(4) -0.0107(3) -0.0038(3) -0.0010(3)
Pd4 0.0356(3) 0.0311(3) 0.0314(4) -0.0094(3) 0.0013(3) -0.0063(3)
S1 0.0427(12) 0.0320(12) 0.0453(13) -0.0089(10) -0.0054(10) -0.0089(9)
S2 0.0394(11) 0.0327(11) 0.0359(11) -0.0043(9) -0.0104(9) -0.0048(9)
S3 0.0464(12) 0.0377(12) 0.0450(13) -0.0050(10) -0.0074(10) -0.0071(10)
S4 0.0510(13) 0.0347(12) 0.0510(13) -0.0083(10) -0.0118(10) -0.0132(10)
Cl1 0.0694(15) 0.0332(12) 0.0695(15) -0.0027(11) -0.0179(12) -0.0124(11)
Cl2 0.0609(14) 0.0482(14) 0.0579(15) 0.0006(11) -0.0157(11) 0.0109(11)
Cl3 0.0722(16) 0.0440(14) 0.0871(18) -0.0224(13) -0.0090(13) 0.0114(12)
Cl4 0.0763(15) 0.0354(12) 0.0459(13) -0.0081(10) -0.0123(11) -0.0147(11)
P1 0.0292(11) 0.0296(11) 0.0377(12) -0.0106(9) 0.0023(9) -0.0035(9)
P2 0.0397(12) 0.0254(11) 0.0387(12) -0.0133(9) -0.0058(9) -0.0038(9)
P3 0.0271(10) 0.0311(11) 0.0318(11) -0.0097(9) 0.0003(8) -0.0042(9)
P4 0.0288(10) 0.0265(11) 0.0299(11) -0.0106(9) -0.0018(8) -0.0037(9)
P5 0.0246(10) 0.0365(12) 0.0289(11) -0.0064(9) -0.0006(8) -0.0059(9)
P6 0.0327(11) 0.0329(12) 0.0375(12) -0.0149(10) 0.0040(9) -0.0070(9)
P7 0.0260(10) 0.0352(12) 0.0276(11) -0.0096(9) 0.0024(8) -0.0045(9)
P8 0.0330(11) 0.0324(12) 0.0343(12) -0.0145(9) -0.0012(9) -0.0082(9)
C1 0.030(4) 0.027(4) 0.027(4) -0.008(3) 0.002(3) -0.004(3)
C2 0.027(4) 0.026(4) 0.030(4) -0.011(3) -0.005(3) -0.001(3)
C3 0.029(4) 0.020(4) 0.026(4) -0.004(3) 0.001(3) -0.004(3)
C4 0.027(4) 0.026(4) 0.032(4) -0.012(3) -0.006(3) -0.004(3)
C5 0.049(5) 0.036(5) 0.088(7) -0.014(5) -0.028(5) 0.007(4)
C6 0.027(4) 0.061(6) 0.075(6) -0.022(5) 0.001(4) -0.011(4)
C7 0.034(4) 0.033(4) 0.020(4) -0.006(3) -0.004(3) -0.016(3)
C8 0.023(4) 0.035(4) 0.022(4) -0.016(3) 0.001(3) -0.006(3)
C9 0.025(4) 0.023(4) 0.029(4) -0.007(3) -0.001(3) -0.012(3)
C10 0.023(4) 0.025(4) 0.036(4) -0.003(3) 0.006(3) -0.003(3)
C17 0.034(5) 0.080(7) 0.075(7) -0.030(5) 0.004(4) 0.003(5)
C18 0.043(5) 0.039(5) 0.064(6) -0.018(4) -0.004(4) 0.005(4)
C11 0.028(4) 0.027(4) 0.050(5) -0.020(4) -0.009(4) 0.000(3)
C12 0.049(5) 0.050(5) 0.042(5) -0.007(4) -0.008(4) -0.016(4)
C13 0.063(6) 0.062(6) 0.057(6) -0.018(5) -0.012(5) -0.028(5)
C14 0.096(8) 0.079(8) 0.075(8) -0.023(6) -0.038(7) -0.034(6)
C15 0.048(6) 0.085(8) 0.113(9) -0.027(7) -0.007(6) -0.035(6)
C16 0.048(5) 0.056(6) 0.050(5) -0.023(4) -0.003(4) -0.017(4)
C21 0.025(4) 0.053(6) 0.046(5) -0.017(4) 0.009(4) -0.012(4)
C22 0.041(5) 0.043(5) 0.054(6) -0.023(4) 0.002(4) -0.001(4)
C23 0.050(6) 0.074(7) 0.084(7) -0.054(6) 0.019(5) -0.014(5)
C24 0.067(7) 0.097(9) 0.067(7) -0.032(7) 0.024(5) -0.026(7)
C25 0.072(7) 0.067(7) 0.081(8) -0.014(6) 0.043(6) -0.020(6)
C26 0.056(6) 0.043(6) 0.085(7) -0.012(5) 0.017(5) -0.013(5)
C31 0.040(5) 0.032(5) 0.050(5) -0.016(4) -0.018(4) 0.001(4)
C32 0.079(7) 0.051(6) 0.084(7) -0.026(5) -0.039(6) -0.004(5)
C33 0.094(8) 0.042(6) 0.111(9) -0.010(6) -0.066(7) 0.004(5)
C34 0.086(8) 0.071(8) 0.100(8) -0.020(7) -0.051(7) -0.010(6)
C35 0.083(7) 0.060(7) 0.110(9) -0.021(6) -0.052(7) -0.018(6)
C36 0.054(5) 0.040(5) 0.073(6) -0.017(5) -0.021(5) -0.008(4)
C41 0.043(5) 0.028(5) 0.032(5) -0.011(4) 0.000(4) -0.006(4)
C42 0.078(6) 0.032(5) 0.040(5) -0.010(4) 0.005(5) -0.005(4)
C43 0.102(8) 0.058(7) 0.037(6) -0.021(5) 0.021(5) -0.015(6)
C44 0.069(6) 0.051(6) 0.045(6) -0.013(5) 0.022(5) -0.009(5)
C45 0.061(6) 0.047(6) 0.042(5) -0.021(5) 0.008(4) 0.001(4)
C46 0.041(5) 0.027(5) 0.034(5) -0.012(4) -0.010(4) 0.006(4)
C51 0.033(4) 0.036(5) 0.045(5) -0.014(4) 0.007(4) -0.011(4)
C52 0.053(5) 0.062(6) 0.060(6) -0.024(5) -0.005(5) -0.020(5)
C53 0.070(7) 0.089(8) 0.096(8) -0.055(7) 0.007(6) -0.041(6)
C54 0.094(9) 0.067(8) 0.141(11) -0.024(8) 0.011(8) -0.061(7)
C55 0.100(8) 0.066(8) 0.105(9) 0.002(6) -0.023(7) -0.046(7)
C56 0.066(6) 0.054(6) 0.059(6) -0.003(5) -0.004(5) -0.031(5)
C61 0.036(4) 0.046(5) 0.029(5) -0.003(4) 0.002(4) -0.015(4)
C62 0.049(5) 0.039(5) 0.025(5) 0.003(4) -0.005(4) -0.003(4)
C63 0.060(6) 0.046(6) 0.035(5) -0.005(4) -0.002(4) -0.006(5)
C64 0.068(6) 0.046(6) 0.031(5) -0.017(5) 0.007(5) -0.006(5)
C65 0.062(6) 0.046(6) 0.056(6) -0.021(5) 0.015(5) 0.010(5)
C66 0.060(6) 0.036(5) 0.033(5) -0.013(4) 0.004(4) -0.004(4)
C71 0.038(5) 0.032(5) 0.049(5) -0.028(4) 0.005(4) -0.010(4)
C72 0.054(5) 0.034(5) 0.051(6) -0.019(4) -0.003(4) -0.001(4)
C73 0.090(7) 0.049(6) 0.063(7) -0.040(6) -0.007(6) 0.001(5)
C74 0.090(8) 0.081(8) 0.068(8) -0.060(6) 0.022(6) -0.024(7)
C75 0.072(6) 0.064(7) 0.036(5) -0.023(5) -0.004(5) -0.009(5)
C76 0.046(5) 0.052(5) 0.028(5) -0.017(4) 0.006(4) -0.012(4)
C81 0.037(4) 0.024(4) 0.045(5) -0.022(4) 0.008(4) -0.009(3)
C82 0.045(5) 0.066(6) 0.030(5) -0.020(4) -0.002(4) -0.024(4)
C83 0.034(5) 0.111(8) 0.075(7) -0.046(6) -0.002(5) -0.027(5)
C84 0.044(5) 0.053(6) 0.057(6) -0.007(5) 0.008(5) -0.023(4)
C85 0.047(5) 0.050(6) 0.043(5) 0.000(4) 0.015(5) -0.015(4)
C86 0.045(5) 0.038(5) 0.043(5) -0.001(4) -0.004(4) -0.003(4)
C11A 0.028(4) 0.049(5) 0.040(5) -0.017(4) 0.004(4) -0.014(4)
C12A 0.041(5) 0.076(7) 0.052(6) -0.019(5) 0.003(5) -0.014(5)
C13A 0.048(6) 0.123(10) 0.064(7) -0.027(7) -0.009(5) -0.031(7)
C14A 0.102(9) 0.159(13) 0.084(9) -0.053(9) 0.001(7) -0.089(10)
C15A 0.124(10) 0.091(9) 0.098(9) -0.014(7) -0.024(8) -0.081(8)
C16A 0.082(7) 0.069(7) 0.070(7) -0.009(6) -0.009(5) -0.036(6)
C21A 0.033(4) 0.053(6) 0.042(5) -0.012(5) 0.000(4) -0.015(4)
C22A 0.047(5) 0.056(6) 0.045(6) -0.012(5) 0.005(4) -0.016(4)
C23A 0.092(7) 0.092(9) 0.023(5) -0.009(5) 0.001(5) -0.031(7)
C24A 0.091(8) 0.068(8) 0.046(6) 0.014(6) -0.018(6) -0.027(6)
C25A 0.082(7) 0.063(7) 0.058(7) -0.012(6) -0.014(6) -0.004(6)
C26A 0.048(5) 0.055(6) 0.043(6) -0.005(5) -0.006(4) -0.011(5)
C31A 0.033(4) 0.040(5) 0.054(6) -0.018(4) -0.001(4) -0.013(4)
C32A 0.053(6) 0.064(6) 0.049(6) -0.026(5) 0.009(4) -0.028(5)
C33A 0.046(6) 0.083(8) 0.084(8) -0.011(6) 0.011(6) -0.022(6)
C34A 0.047(6) 0.084(8) 0.104(9) -0.008(7) 0.014(6) -0.036(6)
C35A 0.063(7) 0.117(10) 0.116(10) -0.013(8) -0.035(7) -0.047(7)
C36A 0.065(6) 0.101(8) 0.063(7) -0.007(6) -0.006(5) -0.044(6)
C41A 0.030(4) 0.039(5) 0.042(5) -0.018(4) 0.009(4) -0.010(4)
C42A 0.053(5) 0.069(6) 0.040(5) -0.027(5) 0.003(4) -0.018(5)
C43A 0.101(8) 0.073(7) 0.042(6) -0.032(5) 0.011(5) -0.032(6)
C44A 0.109(9) 0.100(9) 0.051(7) -0.050(7) 0.038(6) -0.050(8)
C45A 0.090(8) 0.079(8) 0.077(8) -0.036(7) 0.013(7) -0.011(6)
C46A 0.055(6) 0.082(7) 0.056(6) -0.053(5) 0.017(5) -0.012(5)
C51A 0.037(5) 0.038(5) 0.045(5) -0.023(4) 0.008(4) -0.010(4)
C52A 0.050(5) 0.064(6) 0.051(6) -0.008(5) -0.013(4) -0.015(5)
C53A 0.077(7) 0.107(9) 0.073(8) -0.016(7) -0.039(6) -0.034(6)
C54A 0.090(8) 0.083(8) 0.043(6) -0.031(6) -0.026(6) -0.008(6)
C55A 0.057(6) 0.069(7) 0.036(5) -0.015(5) -0.004(4) 0.003(5)
C56A 0.038(4) 0.049(5) 0.026(5) -0.013(4) -0.002(4) -0.004(4)
C61A 0.030(4) 0.036(5) 0.021(4) -0.004(4) 0.001(3) -0.005(4)
C62A 0.024(4) 0.039(5) 0.040(5) -0.011(4) -0.008(4) 0.001(4)
C63A 0.034(5) 0.065(6) 0.031(5) -0.021(4) 0.006(4) -0.005(4)
C64A 0.031(5) 0.070(7) 0.031(5) -0.001(5) 0.002(4) -0.015(5)
C65A 0.038(5) 0.040(5) 0.045(5) 0.005(4) -0.010(4) -0.008(4)
C66A 0.027(4) 0.045(5) 0.031(5) -0.005(4) 0.002(4) -0.008(4)
C71A 0.037(4) 0.043(5) 0.031(5) -0.016(4) -0.003(4) -0.007(4)
C72A 0.044(5) 0.060(6) 0.041(5) -0.019(5) 0.000(4) -0.005(4)
C73A 0.058(6) 0.094(8) 0.045(6) -0.023(6) 0.010(5) -0.029(6)
C74A 0.050(6) 0.139(11) 0.042(6) -0.052(7) 0.010(5) -0.018(7)
C75A 0.057(6) 0.085(8) 0.085(8) -0.051(7) 0.015(6) -0.016(6)
C76A 0.040(5) 0.067(7) 0.065(6) -0.039(5) 0.007(5) -0.017(5)
C81A 0.030(4) 0.031(5) 0.036(5) -0.016(4) -0.002(3) 0.002(4)
C82A 0.056(5) 0.038(5) 0.059(6) -0.019(4) -0.017(5) -0.009(4)
C83A 0.043(5) 0.062(6) 0.063(6) -0.032(5) -0.012(4) -0.015(5)
C84A 0.047(5) 0.062(6) 0.060(6) -0.020(5) -0.023(4) -0.011(5)
C85A 0.064(6) 0.044(5) 0.045(5) -0.014(4) -0.010(5) -0.008(5)
C86A 0.050(5) 0.048(6) 0.045(5) -0.016(4) -0.020(4) -0.011(4)

loop_
_atom_type_symbol
_atom_type_description
_atom_type_scat_dispersion_real
_atom_type_scat_dispersion_imag
_atom_type_scat_source
C C 0.0033 0.0016 'International Tables Vol C Tables 4.2.6.8 and 6.1.1.4'
H H 0.0000 0.0000 'International Tables Vol C Tables 4.2.6.8 and 6.1.1.4'
P P 0.1023 0.0942 'International Tables Vol C Tables 4.2.6.8 and 6.1.1.4'
S S 0.1246 0.1234 'International Tables Vol C Tables 4.2.6.8 and 6.1.1.4'
Cl Cl 0.1484 0.1585 'International Tables Vol C Tables 4.2.6.8 and 6.1.1.4'
Pd Pd -0.9988 1.0072 'International Tables Vol C Tables 4.2.6.8 and 6.1.1.4'

loop_
_geom_angle_atom_site_label_1
_geom_angle_atom_site_label_2
_geom_angle_atom_site_label_3
_geom_angle
C5 Pd1 P1 85.5(2)
C5 Pd1 Cl1 85.5(2)
P1 Pd1 Cl1 171.00(7)
C5 Pd1 S1 167.4(2)
P1 Pd1 S1 107.05(7)
Cl1 Pd1 S1 81.95(8)
C6 Pd2 P3 88.3(2)
C6 Pd2 Cl2 85.7(2)
P3 Pd2 Cl2 171.51(8)
C6 Pd2 S2 172.7(2)
P3 Pd2 S2 98.96(7)
Cl2 Pd2 S2 87.27(8)
C17 Pd3 P5 86.4(3)
C17 Pd3 Cl3 86.9(3)
P5 Pd3 Cl3 171.09(8)
C17 Pd3 S3 174.4(3)
P5 Pd3 S3 98.93(7)
Cl3 Pd3 S3 87.96(8)
C18 Pd4 P7 85.0(2)
C18 Pd4 Cl4 85.7(2)
P7 Pd4 Cl4 170.32(7)
C18 Pd4 S4 168.7(2)
P7 Pd4 S4 105.48(7)
Cl4 Pd4 S4 83.96(7)
P2 S1 Pd1 99.37(9)
P4 S2 Pd2 104.23(9)
P6 S3 Pd3 99.88(9)
P8 S4 Pd4 101.79(9)
C21 P1 C11 105.1(3)
C21 P1 C1 102.2(3)
C11 P1 C1 103.3(3)
C21 P1 Pd1 114.8(3)
C11 P1 Pd1 111.3(2)
C1 P1 Pd1 118.7(2)
C31 P2 C2 107.2(3)
C31 P2 C41 102.0(3)
C2 P2 C41 105.9(3)
C31 P2 S1 114.1(3)
C2 P2 S1 112.7(2)
C41 P2 S1 114.0(3)
C51 P3 C61 105.8(3)
C51 P3 C3 101.8(3)
C61 P3 C3 102.5(3)
C51 P3 Pd2 119.1(3)
C61 P3 Pd2 109.8(3)
C3 P3 Pd2 116.1(2)
C71 P4 C4 109.5(3)
C71 P4 C81 107.0(3)
C4 P4 C81 103.0(3)
C71 P4 S2 111.8(3)
C4 P4 S2 115.4(2)
C81 P4 S2 109.5(3)
C11A P5 C21A 106.7(3)
C11A P5 C7 104.5(3)
C21A P5 C7 99.4(3)
C11A P5 Pd3 111.7(3)
C21A P5 Pd3 116.6(3)
C7 P5 Pd3 116.5(2)
C41A P6 C8 107.4(3)
C41A P6 C31A 105.7(3)
C8 P6 C31A 106.6(3)
C41A P6 S3 114.5(3)
C8 P6 S3 113.1(2)
C31A P6 S3 108.9(3)
C61A P7 C51A 105.5(3)
C61A P7 C9 103.9(3)
C51A P7 C9 101.9(3)
C61A P7 Pd4 113.8(3)
C51A P7 Pd4 111.4(2)
C9 P7 Pd4 118.78(19)
C71A P8 C81A 99.5(3)
C71A P8 C10 109.2(3)
C81A P8 C10 110.1(3)
C71A P8 S4 113.4(3)
C81A P8 S4 112.5(2)
C10 P8 S4 111.5(2)
C4 C1 C2 88.2(5)
C4 C1 P1 117.3(4)
C2 C1 P1 118.3(4)
C4 C1 H1A 110.4
C2 C1 H1A 110.4
P1 C1 H1A 110.4
C3 C2 C1 87.9(5)
C3 C2 P2 121.6(4)
C1 C2 P2 122.2(5)
C3 C2 H2A 107.8
C1 C2 H2A 107.8
P2 C2 H2A 107.8
C2 C3 C4 86.3(4)
C2 C3 P3 121.9(4)
C4 C3 P3 121.6(5)
C2 C3 H3A 108.3
C4 C3 H3A 108.3
P3 C3 H3A 108.3
C1 C4 C3 87.7(5)
C1 C4 P4 111.7(4)
C3 C4 P4 117.1(4)
C1 C4 H4A 112.7
C3 C4 H4A 112.7
P4 C4 H4A 112.7
Pd1 C5 H5A 109.5
Pd1 C5 H5B 109.5
H5A C5 H5B 109.5
Pd1 C5 H5C 109.5
H5A C5 H5C 109.5
H5B C5 H5C 109.5
Pd2 C6 H6A 109.5
Pd2 C6 H6B 109.5
H6A C6 H6B 109.5
Pd2 C6 H6C 109.5
H6A C6 H6C 109.5
H6B C6 H6C 109.5
C10 C7 C8 90.1(4)
C10 C7 P5 125.9(4)
C8 C7 P5 120.3(5)
C10 C7 H7A 106.2
C8 C7 H7A 106.2
P5 C7 H7A 106.2
C7 C8 C9 88.0(5)
C7 C8 P6 118.7(5)
C9 C8 P6 113.8(4)
C7 C8 H8A 111.5
C9 C8 H8A 111.5
P6 C8 H8A 111.5
C8 C9 C10 88.0(4)
C8 C9 P7 113.0(4)
C10 C9 P7 119.0(4)
C8 C9 H9A 111.6
C10 C9 H9A 111.6
P7 C9 H9A 111.6
C7 C10 C9 87.6(5)
C7 C10 P8 118.1(4)
C9 C10 P8 120.8(5)
C7 C10 H10A 109.5
C9 C10 H10A 109.5
P8 C10 H10A 109.5
Pd3 C17 H17A 109.5
Pd3 C17 H17B 109.5
H17A C17 H17B 109.5
Pd3 C17 H17C 109.5
H17A C17 H17C 109.5
H17B C17 H17C 109.5
Pd4 C18 H18A 109.5
Pd4 C18 H18B 109.5
H18A C18 H18B 109.5
Pd4 C18 H18C 109.5
H18A C18 H18C 109.5
H18B C18 H18C 109.5
C12 C11 C16 119.9(7)
C12 C11 P1 118.6(5)
C16 C11 P1 120.8(6)
C13 C12 C11 120.8(7)
C13 C12 H12 119.6
C11 C12 H12 119.6
C14 C13 C12 120.7(8)
C14 C13 H13 119.6
C12 C13 H13 119.6
C13 C14 C15 119.4(8)
C13 C14 H14 120.3
C15 C14 H14 120.3
C16 C15 C14 121.2(8)
C16 C15 H15 119.4
C14 C15 H15 119.4
C15 C16 C11 117.9(8)
C15 C16 H16 121.0
C11 C16 H16 121.0
C22 C21 C26 117.9(7)
C22 C21 P1 119.0(6)
C26 C21 P1 123.1(6)
C21 C22 C23 119.9(8)
C21 C22 H22 120.0
C23 C22 H22 120.0
C24 C23 C22 120.4(9)
C24 C23 H23 119.8
C22 C23 H23 119.8
C23 C24 C25 121.6(9)
C23 C24 H24 119.2
C25 C24 H24 119.2
C24 C25 C26 118.3(9)
C24 C25 H25 120.8
C26 C25 H25 120.8
C25 C26 C21 121.7(9)
C25 C26 H26 119.2
C21 C26 H26 119.2
C36 C31 C32 118.8(7)
C36 C31 P2 118.5(6)
C32 C31 P2 121.2(6)
C33 C32 C31 120.9(8)
C33 C32 H32 119.5
C31 C32 H32 119.5
C32 C33 C34 119.3(9)
C32 C33 H33 120.3
C34 C33 H33 120.3
C35 C34 C33 120.1(8)
C35 C34 H34 120.0
C33 C34 H34 120.0
C34 C35 C36 120.6(8)
C34 C35 H35 119.7
C36 C35 H35 119.7
C31 C36 C35 120.2(8)
C31 C36 H36 119.9
C35 C36 H36 119.9
C46 C41 C42 120.4(7)
C46 C41 P2 119.9(5)
C42 C41 P2 119.5(6)
C43 C42 C41 119.2(8)
C43 C42 H42 120.4
C41 C42 H42 120.4
C44 C43 C42 119.1(8)
C44 C43 H43 120.5
C42 C43 H43 120.5
C45 C44 C43 121.9(8)
C45 C44 H44 119.1
C43 C44 H44 119.1
C44 C45 C46 120.1(8)
C44 C45 H45 120.0
C46 C45 H45 120.0
C41 C46 C45 119.3(7)
C41 C46 H46 120.3
C45 C46 H46 120.3
C52 C51 C56 117.6(7)
C52 C51 P3 120.1(6)
C56 C51 P3 122.3(6)
C53 C52 C51 120.7(8)
C53 C52 H52 119.6
C51 C52 H52 119.6
C54 C53 C52 119.7(9)
C54 C53 H53 120.1
C52 C53 H53 120.1
C55 C54 C53 120.3(9)
C55 C54 H54 119.9
C53 C54 H54 119.9
C56 C55 C54 120.3(9)
C56 C55 H55 119.8
C54 C55 H55 119.8
C55 C56 C51 121.3(9)
C55 C56 H56 119.4
C51 C56 H56 119.4
C62 C61 C66 117.9(7)
C62 C61 P3 123.5(6)
C66 C61 P3 118.6(6)
C61 C62 C63 120.2(8)
C61 C62 H62 119.9
C63 C62 H62 119.9
C64 C63 C62 121.3(8)
C64 C63 H63 119.3
C62 C63 H63 119.3
C63 C64 C65 118.8(8)
C63 C64 H64 120.6
C65 C64 H64 120.6
C64 C65 C66 120.7(8)
C64 C65 H65 119.7
C66 C65 H65 119.7
C65 C66 C61 121.1(8)
C65 C66 H66 119.5
C61 C66 H66 119.5
C72 C71 C76 118.3(7)
C72 C71 P4 119.4(6)
C76 C71 P4 122.1(6)
C71 C72 C73 120.6(8)
C71 C72 H72 119.7
C73 C72 H72 119.7
C74 C73 C72 120.3(9)
C74 C73 H73 119.8
C72 C73 H73 119.8
C73 C74 C75 120.8(9)
C73 C74 H74 119.6
C75 C74 H74 119.6
C76 C75 C74 119.3(8)
C76 C75 H75 120.4
C74 C75 H75 120.4
C75 C76 C71 120.7(8)
C75 C76 H76 119.6
C71 C76 H76 119.6
C86 C81 C82 119.1(6)
C86 C81 P4 120.7(6)
C82 C81 P4 120.2(6)
C81 C82 C83 120.0(7)
C81 C82 H82 120.0
C83 C82 H82 120.0
C84 C83 C82 120.3(7)
C84 C83 H83 119.8
C82 C83 H83 119.8
C85 C84 C83 119.8(7)
C85 C84 H84 120.1
C83 C84 H84 120.1
C84 C85 C86 120.1(7)
C84 C85 H85 119.9
C86 C85 H85 119.9
C81 C86 C85 120.7(7)
C81 C86 H86 119.7
C85 C86 H86 119.7
C12A C11A C16A 117.0(7)
C12A C11A P5 118.2(6)
C16A C11A P5 124.8(6)
C11A C12A C13A 123.7(9)
C11A C12A H12A 118.1
C13A C12A H12A 118.1
C14A C13A C12A 118.3(10)
C14A C13A H13A 120.9
C12A C13A H13A 120.9
C13A C14A C15A 121.7(9)
C13A C14A H14A 119.1
C15A C14A H14A 119.1
C14A C15A C16A 118.6(10)
C14A C15A H15A 120.7
C16A C15A H15A 120.7
C11A C16A C15A 120.6(9)
C11A C16A H16A 119.7
C15A C16A H16A 119.7
C26A C21A C22A 118.3(7)
C26A C21A P5 123.2(7)
C22A C21A P5 118.5(6)
C21A C22A C23A 120.0(9)
C21A C22A H22A 120.0
C23A C22A H22A 120.0
C24A C23A C22A 119.1(10)
C24A C23A H23A 120.4
C22A C23A H23A 120.4
C25A C24A C23A 121.1(9)
C25A C24A H24A 119.4
C23A C24A H24A 119.4
C24A C25A C26A 119.4(10)
C24A C25A H25A 120.3
C26A C25A H25A 120.3
C25A C26A C21A 122.0(9)
C25A C26A H26A 119.0
C21A C26A H26A 119.0
C32A C31A C36A 119.6(7)
C32A C31A P6 119.5(6)
C36A C31A P6 120.9(6)
C31A C32A C33A 119.6(8)
C31A C32A H32A 120.2
C33A C32A H32A 120.2
C34A C33A C32A 121.7(9)
C34A C33A H33A 119.2
C32A C33A H33A 119.2
C33A C34A C35A 119.8(9)
C33A C34A H34A 120.1
C35A C34A H34A 120.1
C34A C35A C36A 120.1(9)
C34A C35A H35A 119.9
C36A C35A H35A 119.9
C31A C36A C35A 119.2(9)
C31A C36A H36A 120.4
C35A C36A H36A 120.4
C46A C41A C42A 117.8(8)
C46A C41A P6 119.4(6)
C42A C41A P6 122.6(6)
C43A C42A C41A 122.1(9)
C43A C42A H42A 119.0
C41A C42A H42A 119.0
C44A C43A C42A 117.3(10)
C44A C43A H43A 121.4
C42A C43A H43A 121.4
C45A C44A C43A 122.2(10)
C45A C44A H44A 118.9
C43A C44A H44A 118.9
C44A C45A C46A 120.3(10)
C44A C45A H45A 119.8
C46A C45A H45A 119.8
C41A C46A C45A 120.3(9)
C41A C46A H46A 119.8
C45A C46A H46A 119.8
C52A C51A C56A 119.4(7)
C52A C51A P7 123.4(6)
C56A C51A P7 117.2(5)
C51A C52A C53A 119.4(8)
C51A C52A H52A 120.3
C53A C52A H52A 120.3
C54A C53A C52A 121.4(8)
C54A C53A H53A 119.3
C52A C53A H53A 119.3
C53A C54A C55A 118.1(8)
C53A C54A H54A 120.9
C55A C54A H54A 120.9
C56A C55A C54A 120.9(8)
C56A C55A H55A 119.6
C54A C55A H55A 119.6
C55A C56A C51A 120.7(7)
C55A C56A H56A 119.6
C51A C56A H56A 119.6
C62A C61A C66A 117.8(6)
C62A C61A P7 120.2(5)
C66A C61A P7 122.0(6)
C63A C62A C61A 122.7(7)
C63A C62A H62A 118.7
C61A C62A H62A 118.7
C62A C63A C64A 118.9(8)
C62A C63A H63A 120.6
C64A C63A H63A 120.6
C65A C64A C63A 120.0(7)
C65A C64A H64A 120.0
C63A C64A H64A 120.0
C64A C65A C66A 121.3(7)
C64A C65A H65A 119.4
C66A C65A H65A 119.4
C65A C66A C61A 119.3(7)
C65A C66A H66A 120.3
C61A C66A H66A 120.3
C72A C71A C76A 120.9(7)
C72A C71A P8 119.7(6)
C76A C71A P8 118.6(6)
C71A C72A C73A 118.9(8)
C71A C72A H72A 120.5
C73A C72A H72A 120.5
C74A C73A C72A 119.7(9)
C74A C73A H73A 120.2
C72A C73A H73A 120.2
C75A C74A C73A 120.9(9)
C75A C74A H74A 119.6
C73A C74A H74A 119.6
C74A C75A C76A 120.0(9)
C74A C75A H75A 120.0
C76A C75A H75A 120.0
C75A C76A C71A 119.6(8)
C75A C76A H76A 120.2
C71A C76A H76A 120.2
C86A C81A C82A 118.8(6)
C86A C81A P8 121.7(5)
C82A C81A P8 118.4(6)
C83A C82A C81A 122.1(7)
C83A C82A H82A 118.9
C81A C82A H82A 118.9
C82A C83A C84A 116.9(7)
C82A C83A H83A 121.5
C84A C83A H83A 121.5
C85A C84A C83A 122.0(7)
C85A C84A H84A 119.0
C83A C84A H84A 119.0
C84A C85A C86A 119.6(8)
C84A C85A H85A 120.2
C86A C85A H85A 120.2
C81A C86A C85A 120.5(7)
C81A C86A H86A 119.7
C85A C86A H86A 119.7

loop_
_geom_bond_atom_site_label_1
_geom_bond_atom_site_label_2
_geom_bond_distance
Pd1 C5 2.057(7)
Pd1 P1 2.234(2)
Pd1 Cl1 2.358(2)
Pd1 S1 2.467(2)
Pd2 C6 2.039(6)
Pd2 P3 2.212(2)
Pd2 Cl2 2.351(2)
Pd2 S2 2.465(2)
Pd3 C17 2.066(7)
Pd3 P5 2.204(2)
Pd3 Cl3 2.350(2)
Pd3 S3 2.447(2)
Pd4 C18 2.027(7)
Pd4 P7 2.230(2)
Pd4 Cl4 2.364(2)
Pd4 S4 2.445(2)
S1 P2 1.958(3)
S2 P4 1.982(3)
S3 P6 1.975(3)
S4 P8 1.983(3)
P1 C21 1.831(7)
P1 C11 1.835(7)
P1 C1 1.888(7)
P2 C31 1.809(7)
P2 C2 1.809(7)
P2 C41 1.813(7)
P3 C51 1.825(7)
P3 C61 1.826(8)
P3 C3 1.837(6)
P4 C71 1.792(7)
P4 C4 1.825(7)
P4 C81 1.833(7)
P5 C11A 1.810(7)
P5 C21A 1.828(8)
P5 C7 1.834(7)
P6 C41A 1.785(8)
P6 C8 1.819(7)
P6 C31A 1.823(7)
P7 C61A 1.820(7)
P7 C51A 1.863(7)
P7 C9 1.870(7)
P8 C71A 1.801(7)
P8 C81A 1.813(7)
P8 C10 1.827(7)
C1 C4 1.532(9)
C1 C2 1.561(8)
C1 H1A 0.9900
C2 C3 1.557(9)
C2 H2A 0.9900
C3 C4 1.592(8)
C3 H3A 0.9900
C4 H4A 0.9900
C5 H5A 0.9700
C5 H5B 0.9700
C5 H5C 0.9700
C6 H6A 0.9700
C6 H6B 0.9700
C6 H6C 0.9700
C7 C10 1.552(9)
C7 C8 1.556(8)
C7 H7A 0.9900
C8 C9 1.575(9)
C8 H8A 0.9900
C9 C10 1.590(8)
C9 H9A 0.9900
C10 H10A 0.9900
C17 H17A 0.9700
C17 H17B 0.9700
C17 H17C 0.9700
C18 H18A 0.9700
C18 H18B 0.9700
C18 H18C 0.9700
C11 C12 1.383(10)
C11 C16 1.407(9)
C12 C13 1.375(10)
C12 H12 0.9400
C13 C14 1.355(11)
C13 H13 0.9400
C14 C15 1.404(13)
C14 H14 0.9400
C15 C16 1.387(12)
C15 H15 0.9400
C16 H16 0.9400
C21 C22 1.376(10)
C21 C26 1.404(10)
C22 C23 1.384(11)
C22 H22 0.9400
C23 C24 1.350(12)
C23 H23 0.9400
C24 C25 1.365(13)
C24 H24 0.9400
C25 C26 1.370(11)
C25 H25 0.9400
C26 H26 0.9400
C31 C36 1.375(10)
C31 C32 1.387(10)
C32 C33 1.380(11)
C32 H32 0.9400
C33 C34 1.386(12)
C33 H33 0.9400
C34 C35 1.357(12)
C34 H34 0.9400
C35 C36 1.388(11)
C35 H35 0.9400
C36 H36 0.9400
C41 C46 1.363(10)
C41 C42 1.388(9)
C42 C43 1.383(11)
C42 H42 0.9400
C43 C44 1.364(12)
C43 H43 0.9400
C44 C45 1.339(10)
C44 H44 0.9400
C45 C46 1.385(10)
C45 H45 0.9400
C46 H46 0.9400
C51 C52 1.383(10)
C51 C56 1.391(10)
C52 C53 1.371(11)
C52 H52 0.9400
C53 C54 1.368(13)
C53 H53 0.9400
C54 C55 1.358(14)
C54 H54 0.9400
C55 C56 1.349(11)
C55 H55 0.9400
C56 H56 0.9400
C61 C62 1.377(9)
C61 C66 1.388(10)
C62 C63 1.383(10)
C62 H62 0.9400
C63 C64 1.361(11)
C63 H63 0.9400
C64 C65 1.366(11)
C64 H64 0.9400
C65 C66 1.372(11)
C65 H65 0.9400
C66 H66 0.9400
C71 C72 1.370(10)
C71 C76 1.408(10)
C72 C73 1.376(11)
C72 H72 0.9400
C73 C74 1.352(12)
C73 H73 0.9400
C74 C75 1.379(12)
C74 H74 0.9400
C75 C76 1.362(11)
C75 H75 0.9400
C76 H76 0.9400
C81 C86 1.368(9)
C81 C82 1.374(9)
C82 C83 1.383(10)
C82 H82 0.9400
C83 C84 1.372(11)
C83 H83 0.9400
C84 C85 1.356(10)
C84 H84 0.9400
C85 C86 1.383(9)
C85 H85 0.9400
C86 H86 0.9400
C11A C12A 1.362(10)
C11A C16A 1.368(11)
C12A C13A 1.371(12)
C12A H12A 0.9400
C13A C14A 1.337(14)
C13A H13A 0.9400
C14A C15A 1.366(14)
C14A H14A 0.9400
C15A C16A 1.411(12)
C15A H15A 0.9400
C16A H16A 0.9400
C21A C26A 1.383(11)
C21A C22A 1.384(11)
C22A C23A 1.407(11)
C22A H22A 0.9400
C23A C24A 1.377(13)
C23A H23A 0.9400
C24A C25A 1.360(13)
C24A H24A 0.9400
C25A C26A 1.369(11)
C25A H25A 0.9400
C26A H26A 0.9400
C31A C32A 1.365(10)
C31A C36A 1.376(11)
C32A C33A 1.387(11)
C32A H32A 0.9400
C33A C34A 1.327(13)
C33A H33A 0.9400
C34A C35A 1.367(13)
C34A H34A 0.9400
C35A C36A 1.400(11)
C35A H35A 0.9400
C36A H36A 0.9400
C41A C46A 1.377(11)
C41A C42A 1.420(10)
C42A C43A 1.384(11)
C42A H42A 0.9400
C43A C44A 1.380(14)
C43A H43A 0.9400
C44A C45A 1.363(13)
C44A H44A 0.9400
C45A C46A 1.387(12)
C45A H45A 0.9400
C46A H46A 0.9400
C51A C52A 1.367(9)
C51A C56A 1.381(9)
C52A C53A 1.389(11)
C52A H52A 0.9400
C53A C54A 1.365(12)
C53A H53A 0.9400
C54A C55A 1.390(11)
C54A H54A 0.9400
C55A C56A 1.354(10)
C55A H55A 0.9400
C56A H56A 0.9400
C61A C62A 1.373(10)
C61A C66A 1.400(9)
C62A C63A 1.364(9)
C62A H62A 0.9400
C63A C64A 1.385(10)
C63A H63A 0.9400
C64A C65A 1.352(11)
C64A H64A 0.9400
C65A C66A 1.386(10)
C65A H65A 0.9400
C66A H66A 0.9400
C71A C72A 1.366(10)
C71A C76A 1.384(11)
C72A C73A 1.399(11)
C72A H72A 0.9400
C73A C74A 1.370(13)
C73A H73A 0.9400
C74A C75A 1.365(12)
C74A H74A 0.9400
C75A C76A 1.372(11)
C75A H75A 0.9400
C76A H76A 0.9400
C81A C86A 1.378(10)
C81A C82A 1.397(9)
C82A C83A 1.380(10)
C82A H82A 0.9400
C83A C84A 1.405(11)
C83A H83A 0.9400
C84A C85A 1.367(10)
C84A H84A 0.9400
C85A C86A 1.386(10)
C85A H85A 0.9400
C86A H86A 0.9400

loop_
_geom_torsion_atom_site_label_1
_geom_torsion_atom_site_label_2
_geom_torsion_atom_site_label_3
_geom_torsion_atom_site_label_4
_geom_torsion
C5 Pd1 S1 P2 162.9(12)
P1 Pd1 S1 P2 -20.60(12)
Cl1 Pd1 S1 P2 159.46(11)
P3 Pd2 S2 P4 34.84(11)
Cl2 Pd2 S2 P4 -139.37(11)
P5 Pd3 S3 P6 -44.07(11)
Cl3 Pd3 S3 P6 141.61(11)
C18 Pd4 S4 P8 -141.3(12)
P7 Pd4 S4 P8 17.01(12)
Cl4 Pd4 S4 P8 -165.17(11)
C5 Pd1 P1 C21 -74.3(4)
S1 Pd1 P1 C21 106.5(3)
C5 Pd1 P1 C11 44.8(4)
S1 Pd1 P1 C11 -134.4(3)
C5 Pd1 P1 C1 164.5(4)
S1 Pd1 P1 C1 -14.7(3)
Pd1 S1 P2 C31 -175.6(3)
Pd1 S1 P2 C2 61.9(2)
Pd1 S1 P2 C41 -58.9(3)
C6 Pd2 P3 C51 -41.2(4)
S2 Pd2 P3 C51 137.6(3)
C6 Pd2 P3 C61 81.0(3)
S2 Pd2 P3 C61 -100.3(2)
C6 Pd2 P3 C3 -163.4(3)
S2 Pd2 P3 C3 15.3(2)
Pd2 S2 P4 C71 61.8(2)
Pd2 S2 P4 C4 -64.1(3)
Pd2 S2 P4 C81 -179.7(2)
C17 Pd3 P5 C11A 55.3(4)
S3 Pd3 P5 C11A -126.5(3)
C17 Pd3 P5 C21A -67.7(4)
S3 Pd3 P5 C21A 110.5(2)
C17 Pd3 P5 C7 175.3(3)
S3 Pd3 P5 C7 -6.5(2)
Pd3 S3 P6 C41A -53.2(3)
Pd3 S3 P6 C8 70.3(2)
Pd3 S3 P6 C31A -171.3(3)
C18 Pd4 P7 C61A 75.6(3)
S4 Pd4 P7 C61A -100.3(2)
C18 Pd4 P7 C51A -43.6(3)
S4 Pd4 P7 C51A 140.5(3)
C18 Pd4 P7 C9 -161.6(3)
S4 Pd4 P7 C9 22.6(3)
Pd4 S4 P8 C71A 62.9(3)
Pd4 S4 P8 C81A 174.9(3)
Pd4 S4 P8 C10 -60.9(2)
C21 P1 C1 C4 143.5(5)
C11 P1 C1 C4 34.6(5)
Pd1 P1 C1 C4 -89.1(5)
C21 P1 C1 C2 -112.7(5)
C11 P1 C1 C2 138.4(5)
Pd1 P1 C1 C2 14.7(6)
C4 C1 C2 C3 24.0(5)
P1 C1 C2 C3 -96.3(5)
C4 C1 C2 P2 150.5(5)
P1 C1 C2 P2 30.3(7)
C31 P2 C2 C3 -96.5(6)
C41 P2 C2 C3 155.2(5)
S1 P2 C2 C3 29.8(6)
C31 P2 C2 C1 153.9(5)
C41 P2 C2 C1 45.6(6)
S1 P2 C2 C1 -79.8(5)
C1 C2 C3 C4 -23.1(5)
P2 C2 C3 C4 -150.1(5)
C1 C2 C3 P3 -148.4(5)
P2 C2 C3 P3 84.5(6)
C51 P3 C3 C2 -83.5(5)
C61 P3 C3 C2 167.1(5)
Pd2 P3 C3 C2 47.4(5)
C51 P3 C3 C4 169.4(5)
C61 P3 C3 C4 60.0(6)
Pd2 P3 C3 C4 -59.7(5)
C2 C1 C4 C3 -23.4(5)
P1 C1 C4 C3 97.8(5)
C2 C1 C4 P4 94.9(5)
P1 C1 C4 P4 -143.9(3)
C2 C3 C4 C1 23.5(5)
P3 C3 C4 C1 149.2(5)
C2 C3 C4 P4 -89.7(5)
P3 C3 C4 P4 35.9(7)
C71 P4 C4 C1 166.4(4)
C81 P4 C4 C1 52.8(5)
S2 P4 C4 C1 -66.5(5)
C71 P4 C4 C3 -94.7(5)
C81 P4 C4 C3 151.6(5)
S2 P4 C4 C3 32.4(5)
C11A P5 C7 C10 62.9(6)
C21A P5 C7 C10 172.9(6)
Pd3 P5 C7 C10 -60.9(6)
C11A P5 C7 C8 178.0(5)
C21A P5 C7 C8 -72.0(5)
Pd3 P5 C7 C8 54.2(5)
C10 C7 C8 C9 -19.3(5)
P5 C7 C8 C9 -152.1(4)
C10 C7 C8 P6 96.8(5)
P5 C7 C8 P6 -36.0(7)
C41A P6 C8 C7 93.5(5)
C31A P6 C8 C7 -153.6(5)
S3 P6 C8 C7 -33.9(5)
C41A P6 C8 C9 -165.2(4)
C31A P6 C8 C9 -52.2(5)
S3 P6 C8 C9 67.5(4)
C7 C8 C9 C10 18.8(5)
P6 C8 C9 C10 -101.9(4)
C7 C8 C9 P7 -102.1(4)
P6 C8 C9 P7 137.3(3)
C61A P7 C9 C8 -154.8(4)
C51A P7 C9 C8 -45.3(5)
Pd4 P7 C9 C8 77.5(4)
C61A P7 C9 C10 104.1(5)
C51A P7 C9 C10 -146.4(5)
Pd4 P7 C9 C10 -23.6(5)
C8 C7 C10 C9 19.1(5)
P5 C7 C10 C9 147.6(5)
C8 C7 C10 P8 143.0(5)
P5 C7 C10 P8 -88.4(6)
C8 C9 C10 C7 -18.9(5)
P7 C9 C10 C7 96.5(5)
C8 C9 C10 P8 -140.5(5)
P7 C9 C10 P8 -25.1(7)
C71A P8 C10 C7 -154.9(5)
C81A P8 C10 C7 96.7(5)
S4 P8 C10 C7 -28.8(5)
C71A P8 C10 C9 -49.7(6)
C81A P8 C10 C9 -158.1(5)
S4 P8 C10 C9 76.4(5)
C21 P1 C11 C12 167.0(6)
C1 P1 C11 C12 -86.2(6)
Pd1 P1 C11 C12 42.3(6)
C21 P1 C11 C16 -3.3(7)
C1 P1 C11 C16 103.4(6)
Pd1 P1 C11 C16 -128.1(6)
C16 C11 C12 C13 -2.3(12)
P1 C11 C12 C13 -172.8(6)
C11 C12 C13 C14 1.9(13)
C12 C13 C14 C15 0.5(15)
C13 C14 C15 C16 -2.5(15)
C14 C15 C16 C11 2.0(14)
C12 C11 C16 C15 0.4(12)
P1 C11 C16 C15 170.6(7)
C11 P1 C21 C22 -109.8(6)
C1 P1 C21 C22 142.7(6)
Pd1 P1 C21 C22 12.8(7)
C11 P1 C21 C26 69.8(7)
C1 P1 C21 C26 -37.8(7)
Pd1 P1 C21 C26 -167.7(6)
C26 C21 C22 C23 1.8(12)
P1 C21 C22 C23 -178.6(6)
C21 C22 C23 C24 0.9(13)
C22 C23 C24 C25 -2.7(15)
C23 C24 C25 C26 1.5(16)
C24 C25 C26 C21 1.4(15)
C22 C21 C26 C25 -3.0(13)
P1 C21 C26 C25 177.4(7)
C2 P2 C31 C36 158.6(6)
C41 P2 C31 C36 -90.4(7)
S1 P2 C31 C36 33.1(7)
C2 P2 C31 C32 -35.5(8)
C41 P2 C31 C32 75.5(8)
S1 P2 C31 C32 -161.0(6)
C36 C31 C32 C33 -0.9(14)
P2 C31 C32 C33 -166.8(8)
C31 C32 C33 C34 1.4(16)
C32 C33 C34 C35 -2.3(17)
C33 C34 C35 C36 2.8(17)
C32 C31 C36 C35 1.4(13)
P2 C31 C36 C35 167.6(7)
C34 C35 C36 C31 -2.4(16)
C31 P2 C41 C46 102.8(6)
C2 P2 C41 C46 -145.2(6)
S1 P2 C41 C46 -20.7(7)
C31 P2 C41 C42 -72.8(7)
C2 P2 C41 C42 39.2(7)
S1 P2 C41 C42 163.7(5)
C46 C41 C42 C43 -1.9(12)
P2 C41 C42 C43 173.7(6)
C41 C42 C43 C44 1.8(13)
C42 C43 C44 C45 -0.8(15)
C43 C44 C45 C46 -0.2(14)
C42 C41 C46 C45 0.9(11)
P2 C41 C46 C45 -174.7(5)
C44 C45 C46 C41 0.1(12)
C61 P3 C51 C52 -150.0(7)
C3 P3 C51 C52 103.2(7)
Pd2 P3 C51 C52 -25.9(8)
C61 P3 C51 C56 31.0(8)
C3 P3 C51 C56 -75.9(7)
Pd2 P3 C51 C56 155.0(6)
C56 C51 C52 C53 2.2(13)
P3 C51 C52 C53 -176.9(7)
C51 C52 C53 C54 -3.0(15)
C52 C53 C54 C55 3.2(17)
C53 C54 C55 C56 -2.5(19)
C54 C55 C56 C51 1.7(17)
C52 C51 C56 C55 -1.5(13)
P3 C51 C56 C55 177.5(8)
C51 P3 C61 C62 -77.4(6)
C3 P3 C61 C62 29.0(6)
Pd2 P3 C61 C62 152.9(5)
C51 P3 C61 C66 105.3(6)
C3 P3 C61 C66 -148.3(6)
Pd2 P3 C61 C66 -24.4(6)
C66 C61 C62 C63 0.4(10)
P3 C61 C62 C63 -176.9(5)
C61 C62 C63 C64 -1.0(11)
C62 C63 C64 C65 1.4(12)
C63 C64 C65 C66 -1.2(12)
C64 C65 C66 C61 0.6(12)
C62 C61 C66 C65 -0.2(11)
P3 C61 C66 C65 177.2(6)
C4 P4 C71 C72 147.6(5)
C81 P4 C71 C72 -101.4(6)
S2 P4 C71 C72 18.5(6)
C4 P4 C71 C76 -37.2(6)
C81 P4 C71 C76 73.8(6)
S2 P4 C71 C76 -166.3(5)
C76 C71 C72 C73 -0.4(11)
P4 C71 C72 C73 175.0(6)
C71 C72 C73 C74 0.4(13)
C72 C73 C74 C75 -0.4(14)
C73 C74 C75 C76 0.4(13)
C74 C75 C76 C71 -0.4(12)
C72 C71 C76 C75 0.4(10)
P4 C71 C76 C75 -174.9(6)
C71 P4 C81 C86 131.7(6)
C4 P4 C81 C86 -112.9(6)
S2 P4 C81 C86 10.4(7)
C71 P4 C81 C82 -47.8(7)
C4 P4 C81 C82 67.6(7)
S2 P4 C81 C82 -169.2(5)
C86 C81 C82 C83 0.5(12)
P4 C81 C82 C83 -180.0(6)
C81 C82 C83 C84 -1.5(13)
C82 C83 C84 C85 1.8(14)
C83 C84 C85 C86 -1.2(13)
C82 C81 C86 C85 0.1(11)
P4 C81 C86 C85 -179.4(6)
C84 C85 C86 C81 0.2(12)
C21A P5 C11A C12A 151.0(6)
C7 P5 C11A C12A -104.3(6)
Pd3 P5 C11A C12A 22.5(7)
C21A P5 C11A C16A -29.7(8)
C7 P5 C11A C16A 75.0(8)
Pd3 P5 C11A C16A -158.2(7)
C16A C11A C12A C13A 1.6(13)
P5 C11A C12A C13A -179.0(7)
C11A C12A C13A C14A -0.8(15)
C12A C13A C14A C15A -1.1(18)
C13A C14A C15A C16A 1.9(19)
C12A C11A C16A C15A -0.7(14)
P5 C11A C16A C15A 180.0(8)
C14A C15A C16A C11A -1.0(17)
C11A P5 C21A C26A 66.0(7)
C7 P5 C21A C26A -42.3(6)
Pd3 P5 C21A C26A -168.4(5)
C11A P5 C21A C22A -114.0(6)
C7 P5 C21A C22A 137.6(6)
Pd3 P5 C21A C22A 11.6(6)
C26A C21A C22A C23A 0.2(11)
P5 C21A C22A C23A -179.8(6)
C21A C22A C23A C24A -2.6(12)
C22A C23A C24A C25A 3.5(14)
C23A C24A C25A C26A -1.8(14)
C24A C25A C26A C21A -0.7(13)
C22A C21A C26A C25A 1.5(11)
P5 C21A C26A C25A -178.5(6)
C41A P6 C31A C32A -150.7(7)
C8 P6 C31A C32A 95.2(7)
S3 P6 C31A C32A -27.2(7)
C41A P6 C31A C36A 27.6(8)
C8 P6 C31A C36A -86.4(8)
S3 P6 C31A C36A 151.2(7)
C36A C31A C32A C33A -0.9(13)
P6 C31A C32A C33A 177.5(7)
C31A C32A C33A C34A 0.5(15)
C32A C33A C34A C35A 0.6(17)
C33A C34A C35A C36A -1.3(18)
C32A C31A C36A C35A 0.2(14)
P6 C31A C36A C35A -178.2(8)
C34A C35A C36A C31A 0.9(17)
C8 P6 C41A C46A -147.9(6)
C31A P6 C41A C46A 98.6(6)
S3 P6 C41A C46A -21.4(7)
C8 P6 C41A C42A 37.4(6)
C31A P6 C41A C42A -76.1(6)
S3 P6 C41A C42A 163.9(5)
C46A C41A C42A C43A -2.2(11)
P6 C41A C42A C43A 172.6(6)
C41A C42A C43A C44A 1.8(12)
C42A C43A C44A C45A -0.7(14)
C43A C44A C45A C46A -0.1(15)
C42A C41A C46A C45A 1.4(12)
P6 C41A C46A C45A -173.6(7)
C44A C45A C46A C41A -0.3(14)
C61A P7 C51A C52A 15.6(8)
C9 P7 C51A C52A -92.7(7)
Pd4 P7 C51A C52A 139.6(6)
C61A P7 C51A C56A -163.9(6)
C9 P7 C51A C56A 87.8(6)
Pd4 P7 C51A C56A -39.9(6)
C56A C51A C52A C53A -0.5(13)
P7 C51A C52A C53A -179.9(7)
C51A C52A C53A C54A -1.3(15)
C52A C53A C54A C55A 1.9(16)
C53A C54A C55A C56A -0.6(14)
C54A C55A C56A C51A -1.2(13)
C52A C51A C56A C55A 1.7(12)
P7 C51A C56A C55A -178.8(6)
C51A P7 C61A C62A 112.8(6)
C9 P7 C61A C62A -140.3(5)
Pd4 P7 C61A C62A -9.6(6)
C51A P7 C61A C66A -67.7(6)
C9 P7 C61A C66A 39.2(6)
Pd4 P7 C61A C66A 169.8(5)
C66A C61A C62A C63A 2.0(10)
P7 C61A C62A C63A -178.5(5)
C61A C62A C63A C64A -0.5(10)
C62A C63A C64A C65A -1.5(11)
C63A C64A C65A C66A 2.0(11)
C64A C65A C66A C61A -0.4(11)
C62A C61A C66A C65A -1.5(10)
P7 C61A C66A C65A 179.0(5)
C81A P8 C71A C72A 79.2(6)
C10 P8 C71A C72A -36.2(7)
S4 P8 C71A C72A -161.1(5)
C81A P8 C71A C76A -91.1(6)
C10 P8 C71A C76A 153.5(6)
S4 P8 C71A C76A 28.6(7)
C76A C71A C72A C73A -0.1(11)
P8 C71A C72A C73A -170.2(6)
C71A C72A C73A C74A 1.3(12)
C72A C73A C74A C75A -2.0(14)
C73A C74A C75A C76A 1.5(14)
C74A C75A C76A C71A -0.3(13)
C72A C71A C76A C75A -0.3(12)
P8 C71A C76A C75A 169.8(6)
C71A P8 C81A C86A -76.7(7)
C10 P8 C81A C86A 38.0(7)
S4 P8 C81A C86A 163.0(6)
C71A P8 C81A C82A 90.9(6)
C10 P8 C81A C82A -154.4(6)
S4 P8 C81A C82A -29.5(7)
C86A C81A C82A C83A 2.7(12)
P8 C81A C82A C83A -165.3(6)
C81A C82A C83A C84A -2.4(12)
C82A C83A C84A C85A 0.7(13)
C83A C84A C85A C86A 0.7(13)
C82A C81A C86A C85A -1.2(11)
P8 C81A C86A C85A 166.3(6)
C84A C85A C86A C81A -0.4(12)
